data_7038170
loop_
_publ_author_name
'Ni, Lubin'
'Liang, Dashuai'
'Cai, Yin'
'Diao, Guowang'
'Zhou, Zhaohui'

_publ_section_title
;
 A novel hexanuclear titanium(iv)-oxo-iminodiacetate cluster with a Ti6O9
 core: single-crystal structure and photocatalytic activities.
;
_journal_issue 18
_journal_name_full 'Dalton transactions (Cambridge, England : 2003)'
_journal_page_first 7581
_journal_page_last 7588
_journal_paper_doi 10.1039/c6dt00031b
_journal_volume 45
_journal_year 2016
_chemical_formula_sum 'C24 H56 Cl2 K7 N6 O46 Ti6'
_chemical_formula_weight 1796.75
_chemical_name_systematic
;
 ?
;
_space_group_IT_number 193
_symmetry_cell_setting hexagonal
_symmetry_space_group_name_Hall '-P 6c 2'
_symmetry_space_group_name_H-M 'P 63/m c m'
_atom_sites_solution_hydrogens geom
_atom_sites_solution_primary direct
_atom_sites_solution_secondary difmap
_audit_block_doi 10.5517/cc14cxs6
_audit_creation_method SHELXL-97
_audit_update_record
;
2016-01-19 deposited with the CCDC.
2016-01-25 downloaded from the CCDC.
;
_cell_angle_alpha 90.000(5)
_cell_angle_beta 90.000(5)
_cell_angle_gamma 120.000(5)
_cell_formula_units_Z 2
_cell_length_a 13.067(5)
_cell_length_b 13.067(5)
_cell_length_c 24.283(5)
_cell_measurement_reflns_used 11411
_cell_measurement_temperature 293(2)
_cell_measurement_theta_max 32.4945
_cell_measurement_theta_min 2.2745
_cell_volume 3591(2)
_computing_cell_refinement 'CrysAlis RED (Oxford, 2007)'
_computing_data_collection 'CrysAlis RED (Oxford, 2007)'
_computing_data_reduction 'CrysAlis RED (Oxford, 2007)'
_computing_molecular_graphics 'ORTEP-3 (Farrugia, 1997)'
_computing_publication_material 'SHELXL-97 (Sheldrick, 2008)'
_computing_structure_refinement 'SHELXL-97 (Sheldrick, 1997)'
_computing_structure_solution 'CrysAlis RED (Oxford, 2007)'
_diffrn_ambient_temperature 293(2)
_diffrn_detector_area_resol_mean 10.4498
_diffrn_measured_fraction_theta_full 0.978
_diffrn_measured_fraction_theta_max 0.978
_diffrn_measurement_device_type 'Xcalibur, Ruby'
_diffrn_measurement_method '\o oscillation scan'
_diffrn_radiation_monochromator graphite
_diffrn_radiation_source 'fine-focus sealed tube'
_diffrn_radiation_type MoK\a
_diffrn_radiation_wavelength 0.71069
_diffrn_reflns_av_R_equivalents 0.0270
_diffrn_reflns_av_unetI/netI 0.0140
_diffrn_reflns_limit_h_max 15
_diffrn_reflns_limit_h_min -16
_diffrn_reflns_limit_k_max 16
_diffrn_reflns_limit_k_min -15
_diffrn_reflns_limit_l_max 30
_diffrn_reflns_limit_l_min -30
_diffrn_reflns_number 16061
_diffrn_reflns_theta_full 26.37
_diffrn_reflns_theta_max 26.37
_diffrn_reflns_theta_min 3.23
_exptl_absorpt_coefficient_mu 1.214
_exptl_absorpt_correction_T_max 0.8883
_exptl_absorpt_correction_T_min 0.7933
_exptl_absorpt_process_details
;
CrysAlisPro, Oxford Diffraction Ltd.,
Version 1.171.33.66 (release 28-04-2010 CrysAlis171 .NET)
(compiled Apr 28 2010,14:27:37)
Empirical absorption correction using spherical harmonics,
 implemented in SCALE3 ABSPACK scaling algorithm.
;
_exptl_crystal_colour colorless
_exptl_crystal_density_diffrn 1.662
_exptl_crystal_density_method 'not measured'
_exptl_crystal_description block
_exptl_crystal_F_000 1818
_exptl_crystal_size_max 0.20
_exptl_crystal_size_mid 0.18
_exptl_crystal_size_min 0.10
_refine_diff_density_max 1.056
_refine_diff_density_min -0.972
_refine_diff_density_rms 0.111
_refine_ls_extinction_method none
_refine_ls_goodness_of_fit_ref 1.087
_refine_ls_hydrogen_treatment mixed
_refine_ls_matrix_type full
_refine_ls_number_parameters 113
_refine_ls_number_reflns 1338
_refine_ls_number_restraints 12
_refine_ls_restrained_S_all 1.084
_refine_ls_R_factor_all 0.0579
_refine_ls_R_factor_gt 0.0521
_refine_ls_shift/su_max 0.000
_refine_ls_shift/su_mean 0.000
_refine_ls_structure_factor_coef Fsqd
_refine_ls_weighting_details 'calc w=1/[\s^2^(Fo^2^)+(0.1015P)^2^+6.3962P] where P=(Fo^2^+2Fc^2^)/3'
_refine_ls_weighting_scheme calc
_refine_ls_wR_factor_gt 0.1579
_refine_ls_wR_factor_ref 0.1666
_reflns_number_gt 1186
_reflns_number_total 1338
_reflns_threshold_expression >2sigma(I)
_cod_data_source_file c6dt00031b2.cif
_cod_data_source_block Ti6O9
_cod_depositor_comments 'Adding full bibliography for 7038170.cif.'
_cod_original_sg_symbol_H-M P63/mcm
_cod_database_code 7038170

loop_
_symmetry_equiv_pos_as_xyz
'x, y, z'
'-x, -y, z+1/2'
'-y, x-y, z'
'-x+y, -x, z'
'x-y, x, z+1/2'
'y, -x+y, z+1/2'
'x-y, -y, -z+1/2'
'-x, -x+y, -z+1/2'
'y, x, -z+1/2'
'-y, -x, -z'
'x, x-y, -z'
'-x+y, y, -z'
'-x, -y, -z'
'x, y, -z-1/2'
'y, -x+y, -z'
'x-y, x, -z'
'-x+y, -x, -z-1/2'
'-y, x-y, -z-1/2'
'-x+y, y, z-1/2'
'x, x-y, z-1/2'
'-y, -x, z-1/2'
'y, x, z'
'-x, -x+y, z'
'x-y, -y, z'

loop_
_atom_site_label
_atom_site_type_symbol
_atom_site_fract_x
_atom_site_fract_y
_atom_site_fract_z
_atom_site_U_iso_or_equiv
_atom_site_adp_type
_atom_site_occupancy
_atom_site_symmetry_multiplicity
_atom_site_calc_flag
_atom_site_refinement_flags
C1 C 0.2152(4) -0.1662(4) 0.12865(19) 0.0599(11) Uani 1 1 d .
C2 C 0.2033(6) -0.1089(5) 0.07625(16) 0.0691(14) Uani 1 1 d D
H1 H 0.134(2) -0.172(4) 0.059(2) 0.083 Uiso 1 1 d D
H2 H 0.272(2) -0.099(4) 0.0566(19) 0.083 Uiso 1 1 d D
N1 N 0.2020(3) 0.0000 0.08699(16) 0.0435(10) Uani 1 2 d S
H1A H 0.1401 0.0000 0.0989 0.052 Uiso 1 2 calc SR
O1 O 0.2071(2) -0.1232(2) 0.17366(9) 0.0416(6) Uani 1 1 d .
O2 O 0.2284(6) -0.2530(5) 0.1247(2) 0.128(2) Uani 1 1 d .
O1W O 0.4138(10) -0.4655(11) 0.0176(3) 0.109(3) Uani 0.50 1 d PD
O3 O 0.0000 -0.1213(3) 0.16053(13) 0.0325(7) Uani 1 2 d S
O2W O 0.3333 -0.3333 0.05965(14) 0.0236(7) Uani 1 3 d SD
H1W2 H 0.3333 -0.3333 0.0941(4) 0.028 Uiso 1 3 d SD
H2W2 H 0.2637(18) -0.374(8) 0.0473(10) 0.028 Uiso 0.33 1 d PD
O4 O 0.1560(4) 0.0000 0.2500 0.0392(12) Uani 1 4 d S
O3W O 0.0000 -0.4632(11) 0.1599(6) 0.108(5) Uani 0.50 2 d SPD
H1W3 H 0.0000 -0.490(12) 0.192(3) 0.129 Uiso 0.50 2 d SPD
H2W3 H 0.0000 -0.509(10) 0.135(5) 0.129 Uiso 0.50 2 d SPD
Cl1 Cl 0.6402(8) 0.1774(9) 0.2500 0.158(5) Uani 0.33 2 d SP
K1 K 0.40140(13) 0.0000 0.2500 0.0537(5) Uani 1 4 d S
K2 K 0.0000 -0.28935(15) 0.2500 0.0592(5) Uani 1 4 d S
K3 K 0.0000 0.0000 0.0000 0.0458(7) Uani 1 12 d S
Ti1 Ti 0.14895(6) 0.0000 0.17544(3) 0.0239(3) Uani 1 2 d S
H1W1 H 0.396(7) -0.422(5) 0.037(2) 0.029 Uiso 0.50 1 d PD
H2W1 H 0.408(7) -0.522(4) 0.038(2) 0.029 Uiso 0.50 1 d PD

loop_
_atom_site_aniso_label
_atom_site_aniso_U_11
_atom_site_aniso_U_22
_atom_site_aniso_U_33
_atom_site_aniso_U_23
_atom_site_aniso_U_13
_atom_site_aniso_U_12
C1 0.069(3) 0.056(2) 0.069(3) -0.012(2) 0.008(2) 0.041(2)
C2 0.092(4) 0.092(4) 0.040(2) -0.023(2) 0.003(2) 0.059(3)
N1 0.0458(16) 0.069(3) 0.0233(17) 0.000 0.0035(14) 0.0347(15)
O1 0.0467(15) 0.0457(14) 0.0436(13) -0.0021(10) -0.0007(10) 0.0316(12)
O2 0.201(6) 0.097(3) 0.138(4) 0.008(3) 0.061(4) 0.114(4)
O1W 0.110(8) 0.113(9) 0.078(6) -0.006(5) -0.017(5) 0.036(7)
O3 0.0296(15) 0.0318(11) 0.0354(15) -0.0067(12) 0.000 0.0148(8)
O2W 0.0204(9) 0.0204(9) 0.0300(15) 0.000 0.000 0.0102(5)
O4 0.049(2) 0.050(3) 0.019(2) 0.000 0.000 0.0252(14)
O3W 0.089(8) 0.113(8) 0.114(9) 0.072(8) 0.000 0.044(4)
Cl1 0.068(4) 0.092(5) 0.315(17) 0.000 0.000 0.039(4)
K1 0.0463(7) 0.0773(13) 0.0479(9) 0.000 0.000 0.0387(6)
K2 0.0718(13) 0.0524(8) 0.0598(11) 0.000 0.000 0.0359(6)
K3 0.0522(10) 0.0522(10) 0.0329(12) 0.000 0.000 0.0261(5)
Ti1 0.0262(4) 0.0284(5) 0.0178(4) 0.000 0.0019(2) 0.0142(2)

loop_
_atom_type_symbol
_atom_type_description
_atom_type_scat_dispersion_real
_atom_type_scat_dispersion_imag
_atom_type_scat_source
C C 0.0033 0.0016 'International Tables Vol C Tables 4.2.6.8 and 6.1.1.4'
H H 0.0000 0.0000 'International Tables Vol C Tables 4.2.6.8 and 6.1.1.4'
N N 0.0061 0.0033 'International Tables Vol C Tables 4.2.6.8 and 6.1.1.4'
O O 0.0106 0.0060 'International Tables Vol C Tables 4.2.6.8 and 6.1.1.4'
Cl Cl 0.1484 0.1585 'International Tables Vol C Tables 4.2.6.8 and 6.1.1.4'
K K 0.2009 0.2494 'International Tables Vol C Tables 4.2.6.8 and 6.1.1.4'
Ti Ti 0.2776 0.4457 'International Tables Vol C Tables 4.2.6.8 and 6.1.1.4'

loop_
_geom_angle_atom_site_label_1
_geom_angle_atom_site_label_2
_geom_angle_atom_site_label_3
_geom_angle
_geom_angle_site_symmetry_1
_geom_angle_site_symmetry_3
O2 C1 O1 124.1(5) . .
O2 C1 C2 118.9(4) . .
O1 C1 C2 117.0(3) . .
N1 C2 C1 112.7(3) . .
C2 N1 C2 115.8(6) 24 .
C2 N1 Ti1 108.9(2) 24 .
C2 N1 Ti1 108.9(2) . .
C2 N1 K3 106.2(3) 24 .
C2 N1 K3 106.2(3) . .
Ti1 N1 K3 110.78(15) . .
C1 O1 Ti1 120.4(3) . .
C1 O1 K1 123.9(3) . .
Ti1 O1 K1 96.53(10) . .
C1 O1 K2 116.5(3) . .
Ti1 O1 K2 90.04(9) . .
K1 O1 K2 102.84(7) . .
Ti1 O3 Ti1 134.27(19) . 4
Ti1 O3 K2 95.65(11) . .
Ti1 O3 K2 95.65(11) 4 .
Ti1 O4 Ti1 174.2(3) . 14_556
Ti1 O4 K1 92.90(17) . .
Ti1 O4 K1 92.90(17) 14_556 .
Ti1 O4 K2 89.870(12) . .
Ti1 O4 K2 89.870(12) 14_556 .
K1 O4 K2 92.58(9) . .
Ti1 O4 K2 89.870(12) . 3
Ti1 O4 K2 89.870(12) 14_556 3
K1 O4 K2 92.58(9) . 3
K2 O4 K2 174.84(18) . 3
K1 O3W K2 85.0(4) 3_545 .
K1 Cl1 K2 90.4(3) . 4_655
Cl1 K1 Cl1 91.3(4) . 7
Cl1 K1 O3W 63.9(2) . 17_656
Cl1 K1 O3W 63.9(2) 7 17_656
Cl1 K1 O3W 63.9(2) . 4_655
Cl1 K1 O3W 63.9(2) 7 4_655
O3W K1 O3W 102.1(7) 17_656 4_655
Cl1 K1 O1 139.70(6) . .
Cl1 K1 O1 94.27(16) 7 .
O3W K1 O1 150.96(7) 17_656 .
O3W K1 O1 83.0(3) 4_655 .
Cl1 K1 O1 94.27(16) . 7
Cl1 K1 O1 139.70(6) 7 7
O3W K1 O1 83.0(3) 17_656 7
O3W K1 O1 150.96(7) 4_655 7
O1 K1 O1 106.43(11) . 7
Cl1 K1 O1 94.27(16) . 24
Cl1 K1 O1 139.70(6) 7 24
O3W K1 O1 150.96(7) 17_656 24
O3W K1 O1 83.0(3) 4_655 24
O1 K1 O1 57.54(11) . 24
O1 K1 O1 79.61(11) 7 24
Cl1 K1 O1 139.70(6) . 14_556
Cl1 K1 O1 94.27(16) 7 14_556
O3W K1 O1 83.0(3) 17_656 14_556
O3W K1 O1 150.96(7) 4_655 14_556
O1 K1 O1 79.61(11) . 14_556
O1 K1 O1 57.54(11) 7 14_556
O1 K1 O1 106.43(11) 24 14_556
Cl1 K1 O4 134.3(2) . .
Cl1 K1 O4 134.3(2) 7 .
O3W K1 O4 129.0(4) 17_656 .
O3W K1 O4 129.0(4) 4_655 .
O1 K1 O4 53.22(6) . .
O1 K1 O4 53.22(6) 7 .
O1 K1 O4 53.22(6) 24 .
O1 K1 O4 53.22(6) 14_556 .
Cl1 K1 Ti1 127.79(16) . .
Cl1 K1 Ti1 127.79(16) 7 .
O3W K1 Ti1 157.7(4) 17_656 .
O3W K1 Ti1 100.2(4) 4_655 .
O1 K1 Ti1 33.60(5) . .
O1 K1 Ti1 77.47(6) 7 .
O1 K1 Ti1 33.60(5) 24 .
O1 K1 Ti1 77.47(6) 14_556 .
O4 K1 Ti1 28.759(19) . .
Cl1 K1 Ti1 127.79(16) . 14_556
Cl1 K1 Ti1 127.79(16) 7 14_556
O3W K1 Ti1 100.2(4) 17_656 14_556
O3W K1 Ti1 157.7(4) 4_655 14_556
O1 K1 Ti1 77.47(6) . 14_556
O1 K1 Ti1 33.60(5) 7 14_556
O1 K1 Ti1 77.47(6) 24 14_556
O1 K1 Ti1 33.60(5) 14_556 14_556
O4 K1 Ti1 28.759(19) . 14_556
Ti1 K1 Ti1 57.52(4) . 14_556
Cl1 K1 K2 45.7(2) . 4_655
Cl1 K1 K2 45.7(2) 7 4_655
O3W K1 K2 51.0(4) 17_656 4_655
O3W K1 K2 51.0(4) 4_655 4_655
O1 K1 K2 126.78(6) . 4_655
O1 K1 K2 126.78(6) 7 4_655
O1 K1 K2 126.78(6) 24 4_655
O1 K1 K2 126.78(6) 14_556 4_655
O4 K1 K2 180.0 . 4_655
Ti1 K1 K2 151.241(19) . 4_655
Ti1 K1 K2 151.241(19) 14_556 4_655
Cl1 K2 Cl1 88.0(4) 3_545 9_545
Cl1 K2 O3 120.76(11) 3_545 14_556
Cl1 K2 O3 120.76(11) 9_545 14_556
Cl1 K2 O3 120.76(11) 3_545 .
Cl1 K2 O3 120.76(11) 9_545 .
O3 K2 O3 89.38(13) 14_556 .
Cl1 K2 O1 135.68(11) 3_545 14_556
Cl1 K2 O1 70.40(14) 9_545 14_556
O3 K2 O1 52.51(5) 14_556 14_556
O3 K2 O1 103.47(8) . 14_556
Cl1 K2 O1 70.40(14) 3_545 23
Cl1 K2 O1 135.68(11) 9_545 23
O3 K2 O1 103.47(8) 14_556 23
O3 K2 O1 52.51(5) . 23
O1 K2 O1 149.37(12) 14_556 23
Cl1 K2 O1 135.68(11) 3_545 .
Cl1 K2 O1 70.40(14) 9_545 .
O3 K2 O1 103.47(8) 14_556 .
O3 K2 O1 52.51(5) . .
O1 K2 O1 73.50(9) 14_556 .
O1 K2 O1 98.31(10) 23 .
Cl1 K2 O1 70.40(14) 3_545 8
Cl1 K2 O1 135.68(11) 9_545 8
O3 K2 O1 52.51(5) 14_556 8
O3 K2 O1 103.47(8) . 8
O1 K2 O1 98.31(10) 14_556 8
O1 K2 O1 73.50(9) 23 8
O1 K2 O1 149.37(12) . 8
Cl1 K2 O3W 58.80(15) 3_545 .
Cl1 K2 O3W 58.80(15) 9_545 .
O3 K2 O3W 179.2(2) 14_556 .
O3 K2 O3W 91.38(19) . .
O1 K2 O3W 127.25(8) 14_556 .
O1 K2 O3W 77.01(12) 23 .
O1 K2 O3W 77.01(12) . .
O1 K2 O3W 127.25(8) 8 .
Cl1 K2 O3W 58.80(15) 3_545 14_556
Cl1 K2 O3W 58.80(15) 9_545 14_556
O3 K2 O3W 91.38(19) 14_556 14_556
O3 K2 O3W 179.2(2) . 14_556
O1 K2 O3W 77.01(12) 14_556 14_556
O1 K2 O3W 127.25(8) 23 14_556
O1 K2 O3W 127.25(8) . 14_556
O1 K2 O3W 77.01(12) 8 14_556
O3W K2 O3W 87.9(4) . 14_556
Cl1 K2 O4 168.6(2) 3_545 .
Cl1 K2 O4 103.42(19) 9_545 .
O3 K2 O4 53.20(7) 14_556 .
O3 K2 O4 53.20(7) . .
O1 K2 O4 50.96(8) 14_556 .
O1 K2 O4 100.65(10) 23 .
O1 K2 O4 50.96(8) . .
O1 K2 O4 100.65(10) 8 .
O3W K2 O4 127.36(14) . .
O3W K2 O4 127.36(14) 14_556 .
Cl1 K2 O4 103.42(19) 3_545 4
Cl1 K2 O4 168.6(2) 9_545 4
O3 K2 O4 53.20(7) 14_556 4
O3 K2 O4 53.20(7) . 4
O1 K2 O4 100.65(10) 14_556 4
O1 K2 O4 50.96(8) 23 4
O1 K2 O4 100.65(10) . 4
O1 K2 O4 50.96(8) 8 4
O3W K2 O4 127.36(14) . 4
O3W K2 O4 127.36(14) 14_556 4
O4 K2 O4 65.16(18) . 4
N1 K3 N1 180.00(14) 15 3
N1 K3 N1 85.09(10) 15 13
N1 K3 N1 94.91(10) 3 13
N1 K3 N1 94.91(10) 15 .
N1 K3 N1 85.09(10) 3 .
N1 K3 N1 180.00(14) 13 .
N1 K3 N1 94.91(10) 15 4
N1 K3 N1 85.09(10) 3 4
N1 K3 N1 94.91(10) 13 4
N1 K3 N1 85.09(10) . 4
N1 K3 N1 85.09(10) 15 16
N1 K3 N1 94.91(10) 3 16
N1 K3 N1 85.09(10) 13 16
N1 K3 N1 94.91(10) . 16
N1 K3 N1 180.00(17) 4 16
O4 Ti1 O3 103.28(15) . .
O4 Ti1 O3 103.28(15) . 3
O3 Ti1 O3 97.2(2) . 3
O4 Ti1 O1 89.02(14) . 24
O3 Ti1 O1 164.96(12) . 24
O3 Ti1 O1 88.17(13) 3 24
O4 Ti1 O1 89.02(14) . .
O3 Ti1 O1 88.17(13) . .
O3 Ti1 O1 164.96(12) 3 .
O1 Ti1 O1 83.36(16) 24 .
O4 Ti1 N1 159.2(2) . .
O3 Ti1 N1 90.31(12) . .
O3 Ti1 N1 90.31(12) 3 .
O1 Ti1 N1 75.58(10) 24 .
O1 Ti1 N1 75.58(10) . .
O4 Ti1 Ti1 92.51(14) . 4
O3 Ti1 Ti1 22.87(9) . 4
O3 Ti1 Ti1 80.14(10) 3 4
O1 Ti1 Ti1 168.25(8) 24 4
O1 Ti1 Ti1 108.31(8) . 4
N1 Ti1 Ti1 105.43(10) . 4
O4 Ti1 Ti1 92.51(14) . 3
O3 Ti1 Ti1 80.14(10) . 3
O3 Ti1 Ti1 22.87(9) 3 3
O1 Ti1 Ti1 108.31(8) 24 3
O1 Ti1 Ti1 168.25(8) . 3
N1 Ti1 Ti1 105.43(10) . 3
Ti1 Ti1 Ti1 60.0 4 3
O4 Ti1 K2 61.15(2) . 3
O3 Ti1 K2 137.98(10) . 3
O3 Ti1 K2 55.24(11) 3 3
O1 Ti1 K2 55.90(8) 24 3
O1 Ti1 K2 127.09(8) . 3
N1 Ti1 K2 117.71(3) . 3
Ti1 Ti1 K2 115.13(2) 4 3
Ti1 Ti1 K2 63.228(16) 3 3
O4 Ti1 K2 61.15(2) . .
O3 Ti1 K2 55.24(11) . .
O3 Ti1 K2 137.98(10) 3 .
O1 Ti1 K2 127.09(8) 24 .
O1 Ti1 K2 55.90(8) . .
N1 Ti1 K2 117.71(3) . .
Ti1 Ti1 K2 63.228(16) 4 .
Ti1 Ti1 K2 115.13(2) 3 .
K2 Ti1 K2 122.10(4) 3 .
O4 Ti1 K1 58.34(17) . .
O3 Ti1 K1 130.41(11) . .
O3 Ti1 K1 130.41(11) 3 .
O1 Ti1 K1 49.87(7) 24 .
O1 Ti1 K1 49.87(7) . .
N1 Ti1 K1 100.87(11) . .
Ti1 Ti1 K1 139.394(12) 4 .
Ti1 Ti1 K1 139.394(12) 3 .
K2 Ti1 K1 77.309(18) 3 .
K2 Ti1 K1 77.309(18) . .

loop_
_geom_bond_atom_site_label_1
_geom_bond_atom_site_label_2
_geom_bond_distance
_geom_bond_site_symmetry_2
C1 O2 1.233(6) .
C1 O1 1.258(5) .
C1 C2 1.524(7) .
C2 N1 1.455(6) .
N1 C2 1.455(6) 24
N1 Ti1 2.257(4) .
N1 K3 3.381(4) .
O1 Ti1 2.096(3) .
O1 K1 2.896(3) .
O1 K2 3.098(3) .
O1W O1W 1.091(19) 10
O3 Ti1 1.8293(15) .
O3 Ti1 1.8293(15) 4
O3 K2 3.089(4) .
O4 Ti1 1.8127(8) .
O4 Ti1 1.8128(8) 14_556
O4 K1 3.207(6) .
O4 K2 3.278(2) .
O4 K2 3.278(2) 3
O3W K1 2.814(10) 3_545
O3W K2 3.154(18) .
Cl1 K1 2.807(9) .
Cl1 K2 2.890(10) 4_655
K1 Cl1 2.807(9) 7
K1 O3W 2.814(10) 17_656
K1 O3W 2.814(10) 4_655
K1 O1 2.896(3) 7
K1 O1 2.896(3) 24
K1 O1 2.896(3) 14_556
K1 Ti1 3.763(2) .
K1 Ti1 3.763(2) 14_556
K1 K2 4.041(3) 4_655
K2 Cl1 2.890(10) 3_545
K2 Cl1 2.890(10) 9_545
K2 O3 3.089(4) 14_556
K2 O1 3.098(3) 14_556
K2 O1 3.098(3) 23
K2 O1 3.098(3) 8
K2 O3W 3.154(18) 14_556
K2 O4 3.278(2) 4
K3 N1 3.381(4) 15
K3 N1 3.381(4) 3
K3 N1 3.381(4) 13
K3 N1 3.381(4) 4
K3 N1 3.381(4) 16
Ti1 O3 1.8293(15) 3
Ti1 O1 2.096(3) 24
Ti1 Ti1 3.3711(18) 4
Ti1 Ti1 3.3711(18) 3
Ti1 K2 3.7419(19) 3
